data_8101450
loop_
_publ_author_name
'Frenzen, Gerlinde'
'Tomm, Sabine'
'Frauenrath, Herbert'

_publ_section_title
;
Crystal structure of anti-3-(N,N-diethylamino)-2-ethyl-3-phenylpropanale, 
C~15~H~23~NO
;
_journal_issue 1
_journal_name_full 'Zeitschrift f\"ur Kristallographie - New Crystal Structures'
_journal_page_first 127
_journal_page_last 128
_journal_volume 214
_journal_year 1999
_chemical_formula_sum 'C15 H23 N O'
_chemical_formula_weight 233.34
_space_group_IT_number 19
_symmetry_cell_setting orthorhombic
_symmetry_space_group_name_Hall 'P 2ac 2ab'
_symmetry_space_group_name_H-M 'P 21 21 21'
_cell_angle_alpha 90.00
_cell_angle_beta 90.00
_cell_angle_gamma 90.00
_cell_formula_units_Z 4
_cell_length_a 8.565(3)
_cell_length_b 8.920(3)
_cell_length_c 18.612(3)
_cell_measurement_temperature 193(2)
_cell_volume 1422.0(7)
_diffrn_ambient_temperature 193(2)
_exptl_crystal_density_diffrn 1.090
_refine_ls_R_factor_obs 0.0812
_refine_ls_wR_factor_obs 0.1526
_cod_depositor_comments
;
The following automatic conversions were performed:
'_symmetry_cell_setting' value 'Orthorhombic' changed to 'orthorhombic'
according to '/home/saulius/struct/CIF-dictionaries/cif_core.dic'
dictionary named 'cif_core.dic' version 2.4.1 from 2010-06-29.

Automatic conversion script
Id: cif_fix_enum 1527 2010-12-29 10:47:43Z saulius 
;
_cod_database_code 8101450

loop_
_symmetry_equiv_pos_as_xyz
'x, y, z'
'-x+1/2, -y, z+1/2'
'-x, y+1/2, -z+1/2'
'x+1/2, -y+1/2, -z'

loop_
_atom_site_aniso_label
_atom_site_aniso_U_11
_atom_site_aniso_U_22
_atom_site_aniso_U_33
_atom_site_aniso_U_23
_atom_site_aniso_U_13
_atom_site_aniso_U_12
N 0.032(2) 0.033(2) 0.029(2) 0.0016(19) -0.005(2) 0.004(2)
O 0.077(3) 0.065(3) 0.065(3) -0.006(3) -0.018(3) -0.025(3)
C1 0.032(3) 0.029(3) 0.037(3) 0.001(2) 0.006(3) -0.001(2)
C2 0.035(3) 0.029(3) 0.039(4) -0.004(2) 0.005(3) 0.000(3)
C3 0.037(3) 0.031(3) 0.066(4) 0.003(3) 0.001(3) 0.004(3)
C4 0.059(4) 0.031(3) 0.084(5) -0.003(3) 0.011(4) 0.013(3)
C5 0.073(5) 0.038(3) 0.039(4) 0.000(3) 0.011(4) 0.002(4)
C6 0.027(3) 0.028(3) 0.036(3) 0.002(3) -0.002(3) 0.005(2)
C11 0.034(3) 0.045(3) 0.043(4) -0.002(3) 0.001(3) -0.001(3)
C10 0.036(3) 0.038(3) 0.062(4) 0.001(3) -0.006(4) -0.007(3)
C9 0.050(4) 0.044(4) 0.060(4) -0.018(3) -0.018(3) 0.008(3)
C8 0.057(4) 0.055(4) 0.038(4) -0.001(3) -0.001(3) -0.001(4)
C7 0.041(3) 0.035(3) 0.043(4) 0.008(3) -0.009(3) -0.003(2)
C12 0.039(3) 0.032(3) 0.044(3) 0.000(3) 0.003(3) 0.001(3)
C13 0.036(3) 0.073(5) 0.082(5) 0.003(4) -0.003(3) 0.006(3)
C14 0.039(3) 0.037(3) 0.045(3) 0.012(3) -0.008(3) 0.000(3)
C15 0.074(5) 0.054(4) 0.047(4) 0.018(3) 0.001(4) -0.006(4)

loop_
_atom_site_label
_atom_site_type_symbol
_atom_site_fract_x
_atom_site_fract_y
_atom_site_fract_z
_atom_site_U_iso_or_equiv
_atom_site_thermal_displace_type
_atom_site_occupancy
_atom_site_calc_flag
_atom_site_refinement_flags
_atom_site_disorder_assembly
_atom_site_disorder_group
N N -0.0208(5) 0.4761(4) 0.0985(2) 0.0314(11) Uani 1 d . . .
O O -0.0687(6) 0.1119(5) 0.0307(2) 0.0691(14) Uani 1 d . . .
C1 C 0.1306(6) 0.4054(5) 0.1180(3) 0.0327(13) Uani 1 d . . .
H1 H 0.2065 0.4325 0.0793 0.039 Uiso 1 calc R . .
C2 C 0.1068(6) 0.2317(5) 0.1138(3) 0.0343(13) Uani 1 d . . .
H2 H 0.0361 0.1976 0.1533 0.041 Uiso 1 calc R . .
C3 C 0.2665(6) 0.1510(5) 0.1195(3) 0.0450(16) Uani 1 d . . .
H3A H 0.3297 0.1748 0.0765 0.054 Uiso 1 calc R . .
H3B H 0.3231 0.1890 0.1622 0.054 Uiso 1 calc R . .
C4 C 0.2486(7) -0.0185(5) 0.1257(3) 0.0580(18) Uani 1 d . . .
H4A H 0.1688 -0.0419 0.1617 0.087 Uiso 1 calc R . .
H4B H 0.3485 -0.0628 0.1402 0.087 Uiso 1 calc R . .
H4C H 0.2172 -0.0597 0.0791 0.087 Uiso 1 calc R . .
C5 C 0.0346(9) 0.1988(7) 0.0425(3) 0.0499(17) Uani 1 d . . .
H5 H 0.076(6) 0.247(6) -0.007(3) 0.060 Uiso 1 d . . .
C6 C 0.2006(5) 0.4594(5) 0.1882(3) 0.0305(12) Uani 1 d . . .
C11 C 0.3053(6) 0.5789(6) 0.1866(3) 0.0408(14) Uani 1 d . . .
H11 H 0.3355 0.6193 0.1414 0.049 Uiso 1 calc R . .
C10 C 0.3663(6) 0.6400(6) 0.2485(3) 0.0449(14) Uani 1 d . . .
H10 H 0.4359 0.7228 0.2459 0.054 Uiso 1 calc R . .
C9 C 0.3259(7) 0.5804(7) 0.3138(4) 0.0512(16) Uani 1 d . . .
H9 H 0.3688 0.6209 0.3567 0.061 Uiso 1 calc R . .
C8 C 0.2225(7) 0.4615(7) 0.3174(3) 0.0498(16) Uani 1 d . . .
H8 H 0.1928 0.4212 0.3626 0.060 Uiso 1 calc R . .
C7 C 0.1628(6) 0.4016(5) 0.2544(3) 0.0395(14) Uani 1 d . . .
H7 H 0.0938 0.3184 0.2571 0.047 Uiso 1 calc R . .
C12 C -0.1377(6) 0.4658(6) 0.1552(3) 0.0384(14) Uani 1 d . . .
H12A H -0.1138 0.5414 0.1926 0.046 Uiso 1 calc R . .
H12B H -0.1308 0.3656 0.1778 0.046 Uiso 1 calc R . .
C13 C -0.3025(6) 0.4901(7) 0.1289(3) 0.0635(19) Uani 1 d . . .
H13A H -0.3134 0.5929 0.1110 0.095 Uiso 1 calc R . .
H13B H -0.3757 0.4740 0.1686 0.095 Uiso 1 calc R . .
H13C H -0.3254 0.4193 0.0901 0.095 Uiso 1 calc R . .
C14 C -0.0022(6) 0.6324(6) 0.0739(3) 0.0404(14) Uani 1 d . . .
H14A H 0.0519 0.6904 0.1119 0.048 Uiso 1 calc R . .
H14B H -0.1070 0.6772 0.0672 0.048 Uiso 1 calc R . .
C15 C 0.0885(8) 0.6471(7) 0.0046(3) 0.0585(18) Uani 1 d . . .
H15A H 0.1938 0.6066 0.0112 0.088 Uiso 1 calc R . .
H15B H 0.0953 0.7531 -0.0089 0.088 Uiso 1 calc R . .
H15C H 0.0351 0.5911 -0.0335 0.088 Uiso 1 calc R . .

loop_
_geom_bond_atom_site_label_1
_geom_bond_atom_site_label_2
_geom_bond_distance
_geom_bond_site_symmetry_2
_geom_bond_publ_flag
N C12 1.457(6) . ?
N C14 1.476(6) . ?
N C1 1.487(6) . ?
O C5 1.196(7) . ?
C1 C6 1.515(7) . ?
C1 C2 1.565(7) . ?
C2 C5 1.493(8) . ?
C2 C3 1.549(7) . ?
C3 C4 1.524(7) . ?
C6 C7 1.375(6) . ?
C6 C11 1.393(7) . ?
C11 C10 1.378(7) . ?
C10 C9 1.372(8) . ?
C9 C8 1.383(8) . ?
C8 C7 1.385(7) . ?
C12 C13 1.509(7) . ?
C14 C15 1.512(8) . ?

loop_
_cod_related_entry_id
_cod_related_entry_database
_cod_related_entry_code
1 ChemSpider 21183541
